data_2205960
loop_
_publ_author_name
'Todd, Malcolm J.'
'Harrison, William T. A.'

_publ_section_title
;
 Propane-1,2-diaminium selenite monohydrate
;
_journal_issue 6
_journal_name_full 'Acta Crystallographica Section E'
_journal_page_first o1538
_journal_page_last o1540
_journal_paper_doi 10.1107/S160053680501278X
_journal_volume 61
_journal_year 2005
_chemical_formula_iupac 'C3 H12 N2 2+, Se O3 2-, H2 O'
_chemical_formula_moiety 'C3 H12 N2 2+, O3 Se 2-, H2 O'
_chemical_formula_sum 'C3 H14 N2 O4 Se'
_chemical_formula_weight 221.12
_chemical_name_systematic
;
Propane-1,2-diaminium selenite monohydrate
;
_space_group_IT_number 13
_symmetry_cell_setting monoclinic
_symmetry_space_group_name_Hall '-P 2yac'
_symmetry_space_group_name_H-M 'P 1 2/n 1'
_atom_sites_solution_hydrogens 'difmap (O-H) and geom (C-N and N-H)'
_atom_sites_solution_primary direct
_atom_sites_solution_secondary difmap
_audit_creation_method SHELXL-97
_cell_angle_alpha 90.00
_cell_angle_beta 92.213(3)
_cell_angle_gamma 90.00
_cell_formula_units_Z 4
_cell_length_a 11.5494(7)
_cell_length_b 6.1399(4)
_cell_length_c 11.6601(6)
_cell_measurement_reflns_used 1941
_cell_measurement_temperature 120(2)
_cell_measurement_theta_max 27.48
_cell_measurement_theta_min 2.91
_cell_volume 826.23(8)
_computing_cell_refinement COLLECT
_computing_data_collection 'COLLECT (Nonius, 1999)'
_computing_data_reduction COLLECT
_computing_molecular_graphics 'ORTEP-3 (Farrugia, 1997)'
_computing_publication_material SHELXL97
_computing_structure_refinement 'SHELXL97 (Sheldrick, 1997)'
_computing_structure_solution 'SHELXS97 (Sheldrick, 1997)'
_diffrn_ambient_temperature 120(2)
_diffrn_measured_fraction_theta_full 0.998
_diffrn_measured_fraction_theta_max 0.998
_diffrn_measurement_device_type 'Nonius KappaCCD'
_diffrn_measurement_method '\w and \f'
_diffrn_radiation_monochromator graphite
_diffrn_radiation_source 'fine-focus sealed tube'
_diffrn_radiation_type MoK\a
_diffrn_radiation_wavelength 0.71073
_diffrn_reflns_av_R_equivalents 0.0436
_diffrn_reflns_av_sigmaI/netI 0.0417
_diffrn_reflns_limit_h_max 15
_diffrn_reflns_limit_h_min -12
_diffrn_reflns_limit_k_max 7
_diffrn_reflns_limit_k_min -7
_diffrn_reflns_limit_l_max 15
_diffrn_reflns_limit_l_min -15
_diffrn_reflns_number 8108
_diffrn_reflns_theta_full 27.50
_diffrn_reflns_theta_max 27.50
_diffrn_reflns_theta_min 3.32
_diffrn_standards_decay_% 0
_diffrn_standards_interval_count 0
_diffrn_standards_interval_time 0
_diffrn_standards_number 0
_exptl_absorpt_coefficient_mu 4.513
_exptl_absorpt_correction_T_max 0.915
_exptl_absorpt_correction_T_min 0.613
_exptl_absorpt_correction_type multi-scan
_exptl_absorpt_process_details '(SADABS; Bruker, 2003)'
_exptl_crystal_colour colourless
_exptl_crystal_density_diffrn 1.778
_exptl_crystal_density_method 'not measured'
_exptl_crystal_description plate
_exptl_crystal_F_000 448
_exptl_crystal_size_max 0.12
_exptl_crystal_size_mid 0.10
_exptl_crystal_size_min 0.02
_refine_diff_density_max 0.978
_refine_diff_density_min -0.507
_refine_ls_extinction_coef 0.0026(7)
_refine_ls_extinction_expression Fc^*^=kFc[1+0.001xFc^2^\l^3^/sin(2\q)]^-1/4^
_refine_ls_extinction_method SHELXL97
_refine_ls_goodness_of_fit_ref 1.068
_refine_ls_hydrogen_treatment constr
_refine_ls_matrix_type full
_refine_ls_number_parameters 95
_refine_ls_number_reflns 1882
_refine_ls_number_restraints 0
_refine_ls_restrained_S_all 1.068
_refine_ls_R_factor_all 0.0390
_refine_ls_R_factor_gt 0.0299
_refine_ls_shift/su_max 0.000
_refine_ls_shift/su_mean 0.000
_refine_ls_structure_factor_coef Fsqd
_refine_ls_weighting_details 'w = 1/[\s^2^(Fo^2^)+(0.0274P)^2^+0.5437P] where P = (Fo^2^+2Fc^2^)/3'
_refine_ls_weighting_scheme calc
_refine_ls_wR_factor_gt 0.0644
_refine_ls_wR_factor_ref 0.0680
_reflns_number_gt 1617
_reflns_number_total 1882
_reflns_threshold_expression I>2\s(I)
_cod_data_source_file hg6175.cif
_cod_data_source_block I
_cod_original_sg_symbol_H-M 'P 2/n'
_cod_database_code 2205960
_cod_database_fobs_code 2205960

loop_
_symmetry_equiv_pos_as_xyz
'x, y, z'
'-x+1/2, y, -z+1/2'
'-x, -y, -z'
'x-1/2, -y, z-1/2'

loop_
_atom_site_label
_atom_site_fract_x
_atom_site_fract_y
_atom_site_fract_z
_atom_site_U_iso_or_equiv
_atom_site_adp_type
_atom_site_calc_flag
_atom_site_refinement_flags
_atom_site_occupancy
_atom_site_type_symbol
Se1 0.44873(2) 0.81651(4) 0.21940(2) 0.01546(12) Uani d . 1 Se
O1 0.43374(17) 1.0875(3) 0.22349(16) 0.0253(5) Uani d . 1 O
O2 0.42321(16) 0.7560(3) 0.07795(16) 0.0204(4) Uani d . 1 O
O3 0.59257(16) 0.7750(3) 0.23366(16) 0.0209(4) Uani d . 1 O
C1 0.7531(2) 0.6926(4) 0.0105(2) 0.0180(6) Uani d . 1 C
H7 0.7578 0.6212 0.0876 0.022 Uiso calc R 1 H
C2 0.7916(2) 0.9266(4) 0.0239(2) 0.0169(5) Uani d . 1 C
H8 0.8708 0.9299 0.0595 0.020 Uiso calc R 1 H
H9 0.7947 0.9943 -0.0529 0.020 Uiso calc R 1 H
C3 0.8323(2) 0.5718(5) -0.0684(2) 0.0240(6) Uani d . 1 C
H10 0.8072 0.4198 -0.0755 0.036 Uiso calc R 1 H
H11 0.9120 0.5769 -0.0364 0.036 Uiso calc R 1 H
H12 0.8290 0.6407 -0.1443 0.036 Uiso calc R 1 H
N1 0.63165(19) 0.6781(3) -0.03598(19) 0.0169(5) Uani d . 1 N
H1 0.6158 0.5383 -0.0573 0.020 Uiso calc R 1 H
H2 0.6225 0.7671 -0.0981 0.020 Uiso calc R 1 H
H3 0.5824 0.7199 0.0189 0.020 Uiso calc R 1 H
N2 0.71339(19) 1.0567(4) 0.09542(19) 0.0180(5) Uani d . 1 N
H4 0.7554 1.1595 0.1349 0.022 Uiso calc R 1 H
H5 0.6784 0.9673 0.1458 0.022 Uiso calc R 1 H
H6 0.6586 1.1229 0.0494 0.022 Uiso calc R 1 H
O4 0.62226(18) 0.3308(3) 0.29602(19) 0.0283(5) Uani d . 1 O
H13 0.6129 0.4666 0.2746 0.034 Uiso d R 1 H
H14 0.5633 0.2771 0.2923 0.034 Uiso d R 1 H

loop_
_atom_site_aniso_label
_atom_site_aniso_U_11
_atom_site_aniso_U_22
_atom_site_aniso_U_33
_atom_site_aniso_U_12
_atom_site_aniso_U_13
_atom_site_aniso_U_23
Se1 0.01747(18) 0.01530(16) 0.01357(16) -0.00069(11) 0.00008(11) 0.00103(10)
O1 0.0291(11) 0.0169(10) 0.0293(11) 0.0055(9) -0.0071(9) -0.0067(9)
O2 0.0239(11) 0.0173(9) 0.0194(10) 0.0011(8) -0.0077(8) -0.0037(8)
O3 0.0166(10) 0.0209(10) 0.0248(10) -0.0008(8) -0.0037(8) 0.0036(8)
C1 0.0180(14) 0.0158(13) 0.0203(14) 0.0017(11) -0.0001(11) -0.0008(11)
C2 0.0144(13) 0.0173(13) 0.0191(13) -0.0005(11) -0.0008(10) -0.0007(11)
C3 0.0198(15) 0.0236(15) 0.0288(15) 0.0048(12) 0.0049(12) 0.0005(13)
N1 0.0175(12) 0.0137(11) 0.0195(12) 0.0007(9) -0.0002(9) -0.0049(9)
N2 0.0178(12) 0.0142(11) 0.0216(11) -0.0006(9) -0.0060(9) 0.0000(9)
O4 0.0199(11) 0.0156(10) 0.0482(13) 0.0024(8) -0.0131(10) 0.0040(9)

loop_
_atom_type_symbol
_atom_type_description
_atom_type_scat_dispersion_real
_atom_type_scat_dispersion_imag
_atom_type_scat_source
C C 0.0033 0.0016 'International Tables Vol C Tables 4.2.6.8 and 6.1.1.4'
H H 0.0000 0.0000 'International Tables Vol C Tables 4.2.6.8 and 6.1.1.4'
N N 0.0061 0.0033 'International Tables Vol C Tables 4.2.6.8 and 6.1.1.4'
O O 0.0106 0.0060 'International Tables Vol C Tables 4.2.6.8 and 6.1.1.4'
Se Se -0.0929 2.2259 'International Tables Vol C Tables 4.2.6.8 and 6.1.1.4'

loop_
_geom_angle_atom_site_label_1
_geom_angle_atom_site_label_2
_geom_angle_atom_site_label_3
_geom_angle
O1 Se1 O3 104.52(9)
O1 Se1 O2 103.29(9)
O3 Se1 O2 101.28(9)
N1 C1 C2 111.4(2)
N1 C1 C3 109.4(2)
C2 C1 C3 110.3(2)
N1 C1 H7 108.6
C2 C1 H7 108.6
C3 C1 H7 108.6
N2 C2 C1 112.8(2)
N2 C2 H8 109.0
C1 C2 H8 109.0
N2 C2 H9 109.0
C1 C2 H9 109.0
H8 C2 H9 107.8
C1 C3 H10 109.5
C1 C3 H11 109.5
H10 C3 H11 109.5
C1 C3 H12 109.5
H10 C3 H12 109.5
H11 C3 H12 109.5
C1 N1 H1 109.5
C1 N1 H2 109.5
H1 N1 H2 109.5
C1 N1 H3 109.5
H1 N1 H3 109.5
H2 N1 H3 109.5
C2 N2 H4 109.5
C2 N2 H5 109.5
H4 N2 H5 109.5
C2 N2 H6 109.5
H4 N2 H6 109.5
H5 N2 H6 109.5
H13 O4 H14 107.3

loop_
_geom_bond_atom_site_label_1
_geom_bond_atom_site_label_2
_geom_bond_distance
_geom_bond_publ_flag
Se1 O1 1.673(2) y
Se1 O3 1.6826(19) y
Se1 O2 1.7052(18) y
C1 N1 1.487(3) ?
C1 C2 1.510(4) ?
C1 C3 1.516(4) ?
C1 H7 1.0000 ?
C2 N2 1.485(3) ?
C2 H8 0.9900 ?
C2 H9 0.9900 ?
C3 H10 0.9800 ?
C3 H11 0.9800 ?
C3 H12 0.9800 ?
N1 H1 0.9100 ?
N1 H2 0.9100 ?
N1 H3 0.9100 ?
N2 H4 0.9100 ?
N2 H5 0.9100 ?
N2 H6 0.9100 ?
O4 H13 0.8761 ?
O4 H14 0.7566 ?

loop_
_geom_hbond_atom_site_label_D
_geom_hbond_atom_site_label_H
_geom_hbond_atom_site_label_A
_geom_hbond_site_symmetry_A
_geom_hbond_distance_DH
_geom_hbond_distance_HA
_geom_hbond_distance_DA
_geom_hbond_angle_DHA
N1 H1 O2 3_665 0.91 1.88 2.779(3) 171
N1 H2 O1 3_675 0.91 1.81 2.701(3) 165
N1 H3 O2 . 0.91 2.00 2.835(3) 152
N2 H4 O4 2_665 0.91 1.91 2.802(3) 165
N2 H5 O3 . 0.91 1.87 2.777(3) 173
N2 H6 O2 3_675 0.91 1.88 2.766(3) 164
O4 H13 O3 . 0.88 1.96 2.840(3) 178
O4 H14 O1 1_545 0.76 2.04 2.747(3) 157

loop_
_geom_torsion_atom_site_label_1
_geom_torsion_atom_site_label_2
_geom_torsion_atom_site_label_3
_geom_torsion_atom_site_label_4
_geom_torsion
_geom_torsion_publ_flag
N1 C1 C2 N2 55.2(3) y
C3 C1 C2 N2 176.9(2) y
